data_4322073
loop_
_publ_author_name
'Takafumi Iwasa'
'Hitoshi Shimada'
'Atsushi Takami'
'Hiroyuki Matsuzaka'
'Youichi Ishii'
'Masanobu Hidai'

_publ_contact_author
;
    Masanobu Hidai
  Department of Chemistry and Biotechnology, Graduate School of Engineering,
  The University of Tokyo, Hongo, Bunkyo-Ku, Tokyo 113-8656, Japan
;
_publ_contact_author_fax ' +81-3-5800-6945 '
_publ_contact_author_phone ' +81-3-3812-2111 ext 7261 '
_publ_section_title
;
 Preparation of Cationic Dinuclear Hydrido Complexes of Ruthenium,
 Rhodium, and Iridium with Bridging Thiolato Ligands and Their Reactions
 with Nitrosobenzene
;
_journal_name_full 'Inorganic Chemistry'
_journal_page_first 2851
_journal_page_last 2859
_journal_paper_doi 10.1021/ic981274e
_journal_volume 38
_journal_year 1999
_chemical_formula_sum 'C33 H49 F3 N O4 Ru2 S3'
_space_group_IT_number 14
_symmetry_cell_setting monoclinic
_symmetry_Int_Tables_number 14
_symmetry_space_group_name_Hall '-P 2ybc'
_symmetry_space_group_name_H-M 'P 1 21/c 1'
_audit_creation_date 'Fri Jun  5 12:28:39 1998'
_audit_creation_method 'from TEXRAY.INF file'
_cell_angle_alpha 90
_cell_angle_beta 95.48(1)
_cell_angle_gamma 90
_cell_formula_units_Z 4.00
_cell_length_a 14.802(3)
_cell_length_b 12.929(4)
_cell_length_c 19.735(3)
_cell_measurement_reflns_used 25
_cell_measurement_temperature 23.0
_cell_measurement_theta_max 38.93
_cell_measurement_theta_min 28.35
_cell_volume 3759.5(15)
_computing_cell_refinement 'MSC/AFC Diffractometer Control'
_computing_data_collection 'MSC/AFC Diffractometer Control'
_computing_data_reduction 'teXsan: PROCESS (MSC)'
_computing_publication_material 'teXsan: FINISH (MSC)'
_computing_structure_refinement 'teXsan: LS (MSC)'
_computing_structure_solution 'DIRDIF92 (PATTY)'
_diffrn_ambient_temperature 23.0
_diffrn_measurement_device AFC7R
_diffrn_measurement_method 'omega/2-theta scans'
_diffrn_orient_matrix_UB_11 -0.05658
_diffrn_orient_matrix_UB_12 0.01964
_diffrn_orient_matrix_UB_13 -0.02890
_diffrn_orient_matrix_UB_21 -0.03147
_diffrn_orient_matrix_UB_22 0.01240
_diffrn_orient_matrix_UB_23 0.04190
_diffrn_orient_matrix_UB_31 0.02035
_diffrn_orient_matrix_UB_32 0.07377
_diffrn_orient_matrix_UB_33 0.00065
_diffrn_radiation_monochromator graphite
_diffrn_radiation_source 'X-ray tube'
_diffrn_radiation_type MoKalpha
_diffrn_radiation_wavelength 0.7107
_diffrn_reflns_av_R_equivalents 3.11
_diffrn_reflns_limit_h_max 19
_diffrn_reflns_limit_h_min 0
_diffrn_reflns_limit_k_max 0
_diffrn_reflns_limit_k_min 0
_diffrn_reflns_limit_l_max 24
_diffrn_reflns_limit_l_min -16
_diffrn_reflns_number 9373
_diffrn_reflns_theta_max 27.4946
_diffrn_reflns_theta_min 2.60
_diffrn_standards_decay_% -0.75
_diffrn_standards_interval_count 150
_diffrn_standards_number 3
_exptl_absorpt_coefficient_mu_cm 10.210
_exptl_absorpt_correction_T_max 1.000
_exptl_absorpt_correction_T_min 0.932
_exptl_absorpt_correction_type psi-scan
_exptl_crystal_colour darkbrown
_exptl_crystal_density_diffrn 1.553
_exptl_crystal_description prismatic
_exptl_crystal_F_000 1796.00
_exptl_crystal_size_max 0.900
_exptl_crystal_size_mid 0.150
_exptl_crystal_size_min 0.100
_refine_diff_density_max -0.61080
_refine_diff_density_min 0.48340
_refine_ls_extinction_coef 0.15270
_refine_ls_extinction_method Zachariasen_type_2_Gaussian_isotropic
_refine_ls_goodness_of_fit_obs 1.530
_refine_ls_matrix_type full
_refine_ls_number_parameters 416
_refine_ls_number_reflns 5119
_refine_ls_number_restraints 0
_refine_ls_R_factor_obs 0.0420
_refine_ls_shift/esd_max 0.4210
_refine_ls_structure_factor_coef F
_refine_ls_weighting_scheme sigma
_refine_ls_wR_factor_obs 0.0300
_cod_data_source_file ic981274e_4.cif
_cod_data_source_block '[Cp*Ru(-PhNO)(-SPri)2RuCp*][OTf](Compound8)'
_cod_original_cell_volume 3759(1)
_cod_original_sg_symbol_H-M 'P 21/c '
_cod_original_formula_sum 'C33 H49 Ru2 S3 F3 N O4'
_cod_database_code 4322073
_cod_depositor_comments
;
 Changing the values of the _geom_angle_atom_site_label_1,
 _geom_angle_atom_site_label_2, _geom_angle_atom_site_label_3,
 _geom_bond_atom_site_label_1 and _geom_bond_atom_site_label_2
 data items to match the _atom_site_label data item values.

 Antanas Vaitkus,
 2017-01-29
;

loop_
_symmetry_equiv_pos_as_xyz
'   +x,   +y,   +z'
'   -x,1/2+y,1/2-z'
'   -x,   -y,   -z'
'   +x,1/2-y,1/2+z'

loop_
_atom_site_aniso_label
_atom_site_aniso_U_11
_atom_site_aniso_U_22
_atom_site_aniso_U_33
_atom_site_aniso_U_12
_atom_site_aniso_U_13
_atom_site_aniso_U_23
Ru1 0.0426(3) 0.0380(3) 0.0442(3) 0.0044(2) 0.0072(2) 0.0030(2)
Ru2 0.0350(2) 0.0386(2) 0.0375(2) -0.0005(2) 0.0022(2) -0.0012(2)
S1 0.0488(9) 0.0468(9) 0.0478(8) 0.0037(8) 0.0131(7) -0.0002(7)
S2 0.0456(9) 0.0484(9) 0.0441(8) 0.0047(7) 0.0104(7) 0.0008(7)
S3 0.103(2) 0.081(2) 0.117(2) 0.022(1) -0.029(2) -0.014(1)
F1 0.176(6) 0.163(6) 0.204(6) -0.055(5) 0.003(5) 0.028(5)
F2 0.150(5) 0.121(4) 0.124(4) 0.034(4) 0.001(3) -0.018(3)
F3 0.263(7) 0.153(5) 0.089(4) 0.028(5) -0.051(4) 0.001(4)
O1 0.047(2) 0.042(2) 0.054(2) -0.004(2) -0.004(2) 0.004(2)
O2 0.112(5) 0.169(6) 0.085(4) 0.036(4) -0.028(3) -0.016(4)
O3 0.123(5) 0.094(5) 0.228(7) -0.022(4) -0.017(5) -0.027(5)
O4 0.165(6) 0.086(4) 0.166(5) 0.063(4) -0.052(4) -0.032(4)
N1 0.039(3) 0.041(3) 0.043(3) 0.002(2) 0.001(2) 0.003(2)
C1 0.073(5) 0.037(4) 0.062(4) 0.005(3) 0.005(4) 0.002(3)
C2 0.080(5) 0.053(4) 0.080(5) 0.021(4) 0.028(4) 0.006(4)
C3 0.053(4) 0.059(4) 0.101(6) 0.012(4) 0.009(4) 0.041(4)
C4 0.066(4) 0.047(4) 0.056(4) 0.000(3) -0.005(3) 0.013(3)
C5 0.061(4) 0.036(3) 0.056(4) -0.001(3) 0.004(3) 0.007(3)
C6 0.131(7) 0.063(5) 0.092(6) -0.017(5) 0.012(5) -0.010(4)
C7 0.147(8) 0.082(6) 0.152(8) 0.055(6) 0.085(6) 0.018(6)
C8 0.049(5) 0.124(7) 0.197(9) 0.018(5) -0.006(5) 0.079(7)
C9 0.121(7) 0.082(6) 0.062(5) -0.018(5) -0.018(4) 0.024(4)
C10 0.075(5) 0.074(5) 0.086(5) -0.015(4) 0.025(4) 0.009(4)
C11 0.041(3) 0.051(4) 0.052(3) -0.006(3) 0.003(3) -0.002(3)
C12 0.045(4) 0.058(4) 0.052(4) -0.012(3) -0.001(3) -0.003(3)
C13 0.063(4) 0.047(4) 0.055(4) -0.017(3) 0.012(3) -0.016(3)
C14 0.048(4) 0.036(3) 0.060(4) -0.003(3) 0.001(3) -0.002(3)
C15 0.045(3) 0.047(4) 0.046(3) -0.009(3) -0.002(3) 0.000(3)
C16 0.042(4) 0.083(5) 0.089(5) 0.004(4) 0.013(3) 0.001(4)
C17 0.069(5) 0.110(6) 0.061(4) -0.024(4) -0.020(3) 0.008(4)
C18 0.095(6) 0.078(5) 0.093(5) -0.024(4) 0.025(4) -0.043(4)
C19 0.073(5) 0.044(4) 0.116(6) 0.004(4) 0.000(4) -0.004(4)
C20 0.067(5) 0.077(5) 0.068(4) -0.011(4) 0.011(4) 0.015(4)
C21 0.047(3) 0.048(3) 0.041(3) 0.006(3) 0.001(3) -0.001(3)
C22 0.051(4) 0.072(5) 0.068(4) -0.009(4) -0.014(3) 0.008(4)
C23 0.049(4) 0.099(6) 0.079(5) -0.005(4) -0.021(4) -0.004(5)
C24 0.067(5) 0.093(6) 0.054(4) 0.029(4) -0.011(4) -0.005(4)
C25 0.070(5) 0.068(5) 0.047(4) 0.023(4) 0.010(3) 0.004(3)
C26 0.050(4) 0.051(4) 0.048(3) 0.007(3) 0.006(3) 0.001(3)
C27 0.079(5) 0.074(5) 0.047(4) 0.008(4) 0.008(3) -0.017(4)
C28 0.21(1) 0.130(8) 0.060(5) -0.061(8) 0.007(6) -0.021(5)
C29 0.116(7) 0.192(9) 0.055(4) -0.001(7) 0.033(4) -0.010(6)
C30 0.043(4) 0.053(4) 0.085(5) 0.003(3) 0.019(3) -0.010(4)
C31 0.056(4) 0.078(5) 0.087(5) 0.030(4) 0.021(4) 0.008(4)
C32 0.105(6) 0.083(6) 0.134(7) 0.027(5) 0.080(5) 0.028(5)
C33 0.148(10) 0.080(7) 0.081(6) 0.046(7) -0.019(6) -0.006(5)

loop_
_atom_site_label
_atom_site_fract_x
_atom_site_fract_y
_atom_site_fract_z
_atom_site_U_iso_or_equiv
_atom_site_thermal_displace_type
_atom_site_calc_flag
_atom_site_calc_attached_atom
Ru1 0.22949(3) 0.12366(3) 0.03503(2) 0.0414 Uij ? ?
Ru2 0.27248(3) 0.32048(3) 0.00435(2) 0.0371 Uij ? ?
S1 0.32131(9) 0.1730(1) -0.04772(7) 0.0473 Uij ? ?
S2 0.19398(10) 0.2689(1) 0.09464(7) 0.0456 Uij ? ?
S3 0.7143(2) 0.2612(2) 0.2067(1) 0.1029 Uij ? ?
F1 0.5803(4) 0.1971(5) 0.2704(3) 0.1819 Uij ? ?
F2 0.5958(3) 0.3629(4) 0.2671(2) 0.1326 Uij ? ?
F3 0.6859(4) 0.2751(4) 0.3337(2) 0.1727 Uij ? ?
O1 0.1260(2) 0.1808(3) -0.0345(2) 0.0484 Uij ? ?
O2 0.6524(4) 0.2625(4) 0.1466(2) 0.1244 Uij ? ?
O3 0.7728(4) 0.3512(4) 0.2189(3) 0.1506 Uij ? ?
O4 0.7539(4) 0.1613(4) 0.2223(3) 0.1432 Uij ? ?
N1 0.1515(3) 0.2769(3) -0.0520(2) 0.0411 Uij ? ?
C1 0.1991(5) -0.0446(4) 0.0395(3) 0.0574 Uij ? ?
C2 0.2913(5) -0.0346(5) 0.0323(4) 0.0698 Uij ? ?
C3 0.3318(4) 0.0213(5) 0.0902(4) 0.0709 Uij ? ?
C4 0.2617(4) 0.0427(4) 0.1324(3) 0.0569 Uij ? ?
C5 0.1791(4) 0.0033(4) 0.0997(3) 0.0510 Uij ? ?
C6 0.1344(5) -0.1049(5) -0.0085(4) 0.0955 Uij ? ?
C7 0.3445(6) -0.0856(6) -0.0190(4) 0.1226 Uij ? ?
C8 0.4311(5) 0.0439(6) 0.1073(4) 0.1247 Uij ? ?
C9 0.2736(5) 0.0875(5) 0.2030(3) 0.0902 Uij ? ?
C10 0.0906(4) -0.0042(5) 0.1303(3) 0.0770 Uij ? ?
C11 0.4150(4) 0.3786(4) 0.0074(3) 0.0481 Uij ? ?
C12 0.3850(4) 0.3909(5) 0.0725(3) 0.0517 Uij ? ?
C13 0.3117(4) 0.4629(4) 0.0672(3) 0.0548 Uij ? ?
C14 0.2948(4) 0.4937(4) -0.0014(3) 0.0484 Uij ? ?
C15 0.3571(4) 0.4399(4) -0.0390(3) 0.0465 Uij ? ?
C16 0.4976(4) 0.3207(5) -0.0078(3) 0.0709 Uij ? ?
C17 0.4275(4) 0.3451(5) 0.1391(3) 0.0818 Uij ? ?
C18 0.2700(5) 0.5109(5) 0.1260(3) 0.0875 Uij ? ?
C19 0.2353(4) 0.5824(5) -0.0245(3) 0.0782 Uij ? ?
C20 0.3743(4) 0.4597(5) -0.1121(3) 0.0704 Uij ? ?
C21 0.0927(4) 0.3204(4) -0.1035(3) 0.0455 Uij ? ?
C22 0.0078(4) 0.2783(5) -0.1244(3) 0.0650 Uij ? ?
C23 -0.0465(4) 0.3225(6) -0.1763(3) 0.0775 Uij ? ?
C24 -0.0198(5) 0.4113(6) -0.2082(3) 0.0726 Uij ? ?
C25 0.0631(4) 0.4536(5) -0.1876(3) 0.0615 Uij ? ?
C26 0.1198(4) 0.4086(4) -0.1361(3) 0.0493 Uij ? ?
C27 0.2733(4) 0.1622(5) -0.1386(3) 0.0666 Uij ? ?
C28 0.2131(6) 0.0716(7) -0.1545(4) 0.1353 Uij ? ?
C29 0.3525(5) 0.1618(7) -0.1807(3) 0.1194 Uij ? ?
C30 0.0697(4) 0.2961(4) 0.0864(3) 0.0596 Uij ? ?
C31 0.0491(4) 0.4050(5) 0.0604(3) 0.0728 Uij ? ?
C32 0.0375(5) 0.2814(5) 0.1575(4) 0.1029 Uij ? ?
C33 0.6408(7) 0.2761(8) 0.2753(5) 0.1048 Uij ? ?
H1 0.0752 -0.1013 0.0062 0.1141 Uij ? ?
H2 0.1336 -0.0765 -0.0529 0.1141 Uij ? ?
H3 0.1534 -0.1750 -0.0092 0.1141 Uij ? ?
H4 0.3835 -0.1365 0.0029 0.1507 Uij ? ?
H5 0.3044 -0.1173 -0.0531 0.1507 Uij ? ?
H6 0.3803 -0.0351 -0.0393 0.1507 Uij ? ?
H7 0.4528 0.0073 0.1473 0.1505 Uij ? ?
H8 0.4640 0.0226 0.0706 0.1505 Uij ? ?
H9 0.4394 0.1160 0.1146 0.1505 Uij ? ?
H10 0.3350 0.1076 0.2135 0.1077 Uij ? ?
H11 0.2353 0.1460 0.2053 0.1077 Uij ? ?
H12 0.2579 0.0369 0.2348 0.1077 Uij ? ?
H13 0.0938 0.0349 0.1712 0.0902 Uij ? ?
H14 0.0433 0.0223 0.0991 0.0902 Uij ? ?
H15 0.0784 -0.0745 0.1400 0.0902 Uij ? ?
H16 0.4925 0.2506 0.0058 0.0850 Uij ? ?
H17 0.5036 0.3236 -0.0553 0.0850 Uij ? ?
H18 0.5496 0.3509 0.0164 0.0850 Uij ? ?
H19 0.3825 0.3086 0.1608 0.0976 Uij ? ?
H20 0.4748 0.2990 0.1300 0.0976 Uij ? ?
H21 0.4515 0.3991 0.1680 0.0976 Uij ? ?
H22 0.2857 0.5821 0.1290 0.1050 Uij ? ?
H23 0.2059 0.5041 0.1193 0.1050 Uij ? ?
H24 0.2921 0.4769 0.1670 0.1050 Uij ? ?
H25 0.2588 0.6442 -0.0034 0.0926 Uij ? ?
H26 0.2335 0.5891 -0.0725 0.0926 Uij ? ?
H27 0.1757 0.5705 -0.0120 0.0926 Uij ? ?
H28 0.4308 0.4943 -0.1133 0.0854 Uij ? ?
H29 0.3760 0.3958 -0.1357 0.0854 Uij ? ?
H30 0.3270 0.5016 -0.1334 0.0854 Uij ? ?
H31 -0.0124 0.2184 -0.1024 0.0788 Uij ? ?
H32 -0.1034 0.2918 -0.1908 0.0932 Uij ? ?
H33 -0.0584 0.4424 -0.2436 0.0869 Uij ? ?
H34 0.0820 0.5146 -0.2091 0.0741 Uij ? ?
H35 0.1775 0.4382 -0.1229 0.0590 Uij ? ?
H36 0.2390 0.2230 -0.1497 0.0799 Uij ? ?
H37 0.1625 0.0753 -0.1283 0.1598 Uij ? ?
H38 0.1923 0.0720 -0.2016 0.1598 Uij ? ?
H39 0.2458 0.0096 -0.1438 0.1598 Uij ? ?
H40 0.3881 0.1016 -0.1705 0.1421 Uij ? ?
H41 0.3311 0.1619 -0.2276 0.1421 Uij ? ?
H42 0.3886 0.2215 -0.1705 0.1421 Uij ? ?
H43 0.0396 0.2477 0.0559 0.0708 Uij ? ?
H44 0.0790 0.4537 0.0909 0.0874 Uij ? ?
H45 0.0699 0.4128 0.0166 0.0874 Uij ? ?
H46 -0.0146 0.4167 0.0575 0.0874 Uij ? ?
H47 0.0672 0.3300 0.1881 0.1234 Uij ? ?
H48 -0.0263 0.2918 0.1553 0.1234 Uij ? ?
H49 0.0516 0.2133 0.1731 0.1235 Uij ? ?

loop_
_atom_type_symbol
_atom_type_oxidation_number
_atom_type_number_in_cell
_atom_type_scat_dispersion_real
_atom_type_scat_dispersion_imag
_atom_type_scat_source
C 0 132 0.003 0.002 'International Tables'
H 0 196 0.000 0.000 'International Tables'
Ru 0 8 -1.259 0.836 'International Tables'
N 0 4 0.006 0.003 'International Tables'
O 0 16 0.011 0.006 'International Tables'
F 0 12 0.017 0.010 'International Tables'
S 0 12 0.125 0.123 'International Tables'

loop_
_geom_angle_atom_site_label_1
_geom_angle_atom_site_label_2
_geom_angle_atom_site_label_3
_geom_angle
_geom_angle_site_symmetry_1
_geom_angle_site_symmetry_2
_geom_angle_site_symmetry_3
_geom_angle_publ_flag
Ru2 Ru1 S1 54.25(4) ? ? ? yes
Ru2 Ru1 S2 54.36(4) ? ? ? yes
Ru2 Ru1 O1 72.19(10) ? ? ? yes
Ru2 Ru1 C1 168.9(2) ? ? ? yes
Ru2 Ru1 C2 138.3(2) ? ? ? yes
Ru2 Ru1 C3 120.5(2) ? ? ? yes
Ru2 Ru1 C4 127.4(2) ? ? ? yes
Ru2 Ru1 C5 154.2(2) ? ? ? yes
S1 Ru1 S2 108.29(5) ? ? ? yes
S1 Ru1 O1 83.2(1) ? ? ? yes
S1 Ru1 C1 115.7(2) ? ? ? yes
S1 Ru1 C2 88.0(2) ? ? ? yes
S1 Ru1 C3 95.3(2) ? ? ? yes
S1 Ru1 C4 131.0(2) ? ? ? yes
S1 Ru1 C5 149.8(2) ? ? ? yes
S2 Ru1 O1 81.9(1) ? ? ? yes
S2 Ru1 C1 136.0(2) ? ? ? yes
S2 Ru1 C2 150.4(2) ? ? ? yes
S2 Ru1 C3 114.5(2) ? ? ? yes
S2 Ru1 C4 89.0(2) ? ? ? yes
S2 Ru1 C5 100.1(2) ? ? ? yes
O1 Ru1 C1 103.5(2) ? ? ? yes
O1 Ru1 C2 125.5(2) ? ? ? yes
O1 Ru1 C3 163.0(2) ? ? ? yes
O1 Ru1 C4 145.6(2) ? ? ? yes
O1 Ru1 C5 111.4(2) ? ? ? yes
C1 Ru1 C2 36.3(2) ? ? ? yes
C1 Ru1 C3 61.9(2) ? ? ? yes
C1 Ru1 C4 61.8(2) ? ? ? yes
C1 Ru1 C5 36.8(2) ? ? ? yes
C2 Ru1 C3 37.5(2) ? ? ? yes
C2 Ru1 C4 62.1(2) ? ? ? yes
C2 Ru1 C5 61.8(2) ? ? ? yes
C3 Ru1 C4 37.5(2) ? ? ? yes
C3 Ru1 C5 62.9(2) ? ? ? yes
C4 Ru1 C5 37.8(2) ? ? ? yes
Ru1 Ru2 S1 54.17(4) ? ? ? yes
Ru1 Ru2 S2 53.93(4) ? ? ? yes
Ru1 Ru2 N1 70.0(1) ? ? ? yes
Ru1 Ru2 C11 123.5(1) ? ? ? yes
Ru1 Ru2 C12 115.3(2) ? ? ? yes
Ru1 Ru2 C13 134.1(2) ? ? ? yes
Ru1 Ru2 C14 168.1(1) ? ? ? yes
Ru1 Ru2 C15 153.8(1) ? ? ? yes
S1 Ru2 S2 107.78(5) ? ? ? yes
S1 Ru2 N1 80.2(1) ? ? ? yes
S1 Ru2 C11 87.4(2) ? ? ? yes
S1 Ru2 C12 110.9(2) ? ? ? yes
S1 Ru2 C13 147.0(2) ? ? ? yes
S1 Ru2 C14 137.6(2) ? ? ? yes
S1 Ru2 C15 101.0(2) ? ? ? yes
S2 Ru2 N1 82.2(1) ? ? ? yes
S2 Ru2 C11 128.2(1) ? ? ? yes
S2 Ru2 C12 93.1(1) ? ? ? yes
S2 Ru2 C13 86.2(1) ? ? ? yes
S2 Ru2 C14 114.1(2) ? ? ? yes
S2 Ru2 C15 147.5(1) ? ? ? yes
N1 Ru2 C11 149.6(2) ? ? ? yes
N1 Ru2 C12 168.8(2) ? ? ? yes
N1 Ru2 C13 132.2(2) ? ? ? yes
N1 Ru2 C14 111.1(2) ? ? ? yes
N1 Ru2 C15 118.0(2) ? ? ? yes
C11 Ru2 C12 36.7(2) ? ? ? yes
C11 Ru2 C13 61.3(2) ? ? ? yes
C11 Ru2 C14 61.8(2) ? ? ? yes
C11 Ru2 C15 37.6(2) ? ? ? yes
C12 Ru2 C13 36.9(2) ? ? ? yes
C12 Ru2 C14 61.5(2) ? ? ? yes
C12 Ru2 C15 62.0(2) ? ? ? yes
C13 Ru2 C14 36.3(2) ? ? ? yes
C13 Ru2 C15 61.3(2) ? ? ? yes
C14 Ru2 C15 36.9(2) ? ? ? yes
Ru1 S1 Ru2 71.59(4) ? ? ? yes
Ru1 S1 C27 117.5(2) ? ? ? yes
Ru2 S1 C27 112.4(2) ? ? ? yes
Ru1 S2 Ru2 71.71(4) ? ? ? yes
Ru1 S2 C30 112.4(2) ? ? ? yes
Ru2 S2 C30 116.2(2) ? ? ? yes
O2 S3 O3 116.9(4) ? ? ? yes
O2 S3 O4 113.8(4) ? ? ? yes
O2 S3 C33 103.6(4) ? ? ? yes
O3 S3 O4 117.2(4) ? ? ? yes
O3 S3 C33 100.4(4) ? ? ? yes
O4 S3 C33 101.3(4) ? ? ? yes
Ru1 O1 N1 106.7(3) ? ? ? yes
Ru2 N1 O1 110.9(3) ? ? ? yes
Ru2 N1 C21 136.3(4) ? ? ? yes
O1 N1 C21 112.8(4) ? ? ? yes
Ru1 C1 C2 72.6(4) ? ? ? yes
Ru1 C1 C5 70.1(3) ? ? ? yes
Ru1 C1 C6 127.1(4) ? ? ? yes
C2 C1 C5 109.6(6) ? ? ? yes
C2 C1 C6 123.8(6) ? ? ? yes
C5 C1 C6 126.5(6) ? ? ? yes
Ru1 C2 C1 71.1(4) ? ? ? yes
Ru1 C2 C3 70.2(4) ? ? ? yes
Ru1 C2 C7 131.4(5) ? ? ? yes
C1 C2 C3 107.7(6) ? ? ? yes
C1 C2 C7 127.9(7) ? ? ? yes
C3 C2 C7 123.7(7) ? ? ? yes
Ru1 C3 C2 72.3(4) ? ? ? yes
Ru1 C3 C4 70.6(3) ? ? ? yes
Ru1 C3 C8 126.9(5) ? ? ? yes
C2 C3 C4 107.0(6) ? ? ? yes
C2 C3 C8 126.9(7) ? ? ? yes
C4 C3 C8 125.8(8) ? ? ? yes
Ru1 C4 C3 71.9(3) ? ? ? yes
Ru1 C4 C5 70.6(3) ? ? ? yes
Ru1 C4 C9 128.5(4) ? ? ? yes
C3 C4 C5 108.0(6) ? ? ? yes
C3 C4 C9 126.3(6) ? ? ? yes
C5 C4 C9 125.4(6) ? ? ? yes
Ru1 C5 C1 73.0(3) ? ? ? yes
Ru1 C5 C4 71.6(3) ? ? ? yes
Ru1 C5 C10 129.9(4) ? ? ? yes
C1 C5 C4 107.7(6) ? ? ? yes
C1 C5 C10 125.4(6) ? ? ? yes
C4 C5 C10 125.9(6) ? ? ? yes
Ru2 C11 C12 71.5(3) ? ? ? yes
Ru2 C11 C15 70.3(3) ? ? ? yes
Ru2 C11 C16 128.1(4) ? ? ? yes
C12 C11 C15 107.4(5) ? ? ? yes
C12 C11 C16 125.3(6) ? ? ? yes
C15 C11 C16 127.1(5) ? ? ? yes
Ru2 C12 C11 71.7(3) ? ? ? yes
Ru2 C12 C13 72.8(3) ? ? ? yes
Ru2 C12 C17 125.7(4) ? ? ? yes
C11 C12 C13 108.2(5) ? ? ? yes
C11 C12 C17 127.1(6) ? ? ? yes
C13 C12 C17 124.5(6) ? ? ? yes
Ru2 C13 C12 70.3(3) ? ? ? yes
Ru2 C13 C14 72.0(3) ? ? ? yes
Ru2 C13 C18 131.1(4) ? ? ? yes
C12 C13 C14 108.5(5) ? ? ? yes
C12 C13 C18 125.5(6) ? ? ? yes
C14 C13 C18 125.3(6) ? ? ? yes
Ru2 C14 C13 71.7(3) ? ? ? yes
Ru2 C14 C15 69.3(3) ? ? ? yes
Ru2 C14 C19 133.7(4) ? ? ? yes
C13 C14 C15 107.4(5) ? ? ? yes
C13 C14 C19 123.7(6) ? ? ? yes
C15 C14 C19 127.8(6) ? ? ? yes
Ru2 C15 C11 72.1(3) ? ? ? yes
Ru2 C15 C14 73.7(3) ? ? ? yes
Ru2 C15 C20 130.0(4) ? ? ? yes
C11 C15 C14 108.4(5) ? ? ? yes
C11 C15 C20 124.0(5) ? ? ? yes
C14 C15 C20 126.4(5) ? ? ? yes
N1 C21 C22 122.8(5) ? ? ? yes
N1 C21 C26 118.8(5) ? ? ? yes
C22 C21 C26 118.4(5) ? ? ? yes
C21 C22 C23 120.5(6) ? ? ? yes
C22 C23 C24 121.0(6) ? ? ? yes
C23 C24 C25 118.9(6) ? ? ? yes
C24 C25 C26 120.9(6) ? ? ? yes
C21 C26 C25 120.3(6) ? ? ? yes
S1 C27 C28 115.2(5) ? ? ? yes
S1 C27 C29 106.6(5) ? ? ? yes
C28 C27 C29 111.4(6) ? ? ? yes
S2 C30 C31 111.7(4) ? ? ? yes
S2 C30 C32 106.7(5) ? ? ? yes
C31 C30 C32 110.7(5) ? ? ? yes
S3 C33 F1 107.7(7) ? ? ? yes
S3 C33 F2 109.3(7) ? ? ? yes
S3 C33 F3 111.8(8) ? ? ? yes
F1 C33 F2 108.3(9) ? ? ? yes
F1 C33 F3 110.0(9) ? ? ? yes
F2 C33 F3 109.7(8) ? ? ? yes

loop_
_geom_bond_atom_site_label_1
_geom_bond_atom_site_label_2
_geom_bond_distance
_geom_bond_site_symmetry_1
_geom_bond_site_symmetry_2
_geom_bond_publ_flag
Ru1 Ru2 2.7057(8) ? ? yes
Ru1 S1 2.312(1) ? ? yes
Ru1 S2 2.303(2) ? ? yes
Ru1 O1 2.091(3) ? ? yes
Ru1 C1 2.225(6) ? ? yes
Ru1 C2 2.245(6) ? ? yes
Ru1 C3 2.218(6) ? ? yes
Ru1 C4 2.201(6) ? ? yes
Ru1 C5 2.188(5) ? ? yes
Ru2 S1 2.314(2) ? ? yes
Ru2 S2 2.316(1) ? ? yes
Ru2 N1 2.093(4) ? ? yes
Ru2 C11 2.235(5) ? ? yes
Ru2 C12 2.232(5) ? ? yes
Ru2 C13 2.264(5) ? ? yes
Ru2 C14 2.268(5) ? ? yes
Ru2 C15 2.211(5) ? ? yes
S1 C27 1.870(6) ? ? yes
S2 C30 1.865(6) ? ? yes
S3 O2 1.429(4) ? ? yes
S3 O3 1.456(5) ? ? yes
S3 O4 1.440(5) ? ? yes
S3 C33 1.827(10) ? ? yes
F1 C33 1.36(1) ? ? yes
F2 C33 1.306(8) ? ? yes
F3 C33 1.276(8) ? ? yes
O1 N1 1.353(5) ? ? yes
N1 C21 1.391(6) ? ? yes
C1 C2 1.393(8) ? ? yes
C1 C5 1.395(7) ? ? yes
C1 C6 1.500(8) ? ? yes
C2 C3 1.435(8) ? ? yes
C2 C7 1.494(8) ? ? yes
C3 C4 1.419(8) ? ? yes
C3 C8 1.505(8) ? ? yes
C4 C5 1.421(7) ? ? yes
C4 C9 1.503(8) ? ? yes
C5 C10 1.498(7) ? ? yes
C11 C12 1.408(7) ? ? yes
C11 C15 1.433(7) ? ? yes
C11 C16 1.488(7) ? ? yes
C12 C13 1.425(7) ? ? yes
C12 C17 1.523(7) ? ? yes
C13 C14 1.411(7) ? ? yes
C13 C18 1.500(7) ? ? yes
C14 C15 1.419(7) ? ? yes
C14 C19 1.490(7) ? ? yes
C15 C20 1.511(7) ? ? yes
C21 C22 1.395(7) ? ? yes
C21 C26 1.387(7) ? ? yes
C22 C23 1.365(8) ? ? yes
C23 C24 1.385(9) ? ? yes
C24 C25 1.369(8) ? ? yes
C25 C26 1.384(7) ? ? yes
C27 C28 1.487(9) ? ? yes
C27 C29 1.499(8) ? ? yes
C30 C31 1.520(8) ? ? yes
C30 C32 1.536(8) ? ? yes
